data_7223415
loop_
_publ_author_name
'Luo, Ching-Zong'
'Parthasarathy, Gandeepan'
'Wu, Yun-Ching'
'Chen, Wei-Chen'
'Cheng, Chien Hong'

_publ_section_title
;
 Copper Promoted Synthesis of Substituted Quinolines from Benzylic Azides
 and Alkynes
;
_journal_name_full 'RSC Adv.'
_journal_paper_doi 10.1039/C5RA23065A
_journal_year 2015
_chemical_formula_sum 'C21 H16 N O0.5'
_chemical_formula_weight 290.35
_chemical_name_systematic
; 
 ? 
;
_space_group_IT_number 15
_symmetry_cell_setting monoclinic
_symmetry_space_group_name_Hall '-C 2yc'
_symmetry_space_group_name_H-M 'C 1 2/c 1'
_atom_sites_solution_hydrogens geom
_atom_sites_solution_primary direct
_atom_sites_solution_secondary difmap
_audit_creation_method SHELXL-97
_audit_update_record
;
2015-08-15 deposited with the CCDC.
2015-12-02 downloaded from the CCDC.
;
_cell_angle_alpha 90.00
_cell_angle_beta 102.4240(10)
_cell_angle_gamma 90.00
_cell_formula_units_Z 8
_cell_length_a 15.8693(8)
_cell_length_b 9.9218(5)
_cell_length_c 20.1836(10)
_cell_measurement_reflns_used 2500
_cell_measurement_temperature 100(2)
_cell_measurement_theta_max 26.4131
_cell_measurement_theta_min 2.4374
_cell_volume 3103.5(3)
_computing_cell_refinement 'SAINT V7.68A (Bruker AXS, 2009)'
_computing_data_collection 'APEX2 (Bruker AXS, 2010)'
_computing_data_reduction 'SAINT V7.68A (Bruker AXS, 2009)'
_computing_molecular_graphics 'SHELXTL (Sheldrick, 2008)'
_computing_publication_material SHELXTL
_computing_structure_refinement 'SHELXL-97 (Sheldrick, 2008)'
_computing_structure_solution 'SHELXS-97 (Sheldrick, 2008)'
_diffrn_ambient_temperature 100(2)
_diffrn_detector_area_resol_mean 8.3333
_diffrn_measured_fraction_theta_full 0.994
_diffrn_measured_fraction_theta_max 0.994
_diffrn_measurement_device_type 'Bruker APEX-II CCD'
_diffrn_measurement_method '\f and \w scans'
_diffrn_radiation_monochromator graphite
_diffrn_radiation_source 'fine-focus sealed tube'
_diffrn_radiation_type MoK\a
_diffrn_radiation_wavelength 0.71073
_diffrn_reflns_av_R_equivalents 0.0398
_diffrn_reflns_av_sigmaI/netI 0.0398
_diffrn_reflns_limit_h_max 19
_diffrn_reflns_limit_h_min -19
_diffrn_reflns_limit_k_max 12
_diffrn_reflns_limit_k_min -8
_diffrn_reflns_limit_l_max 25
_diffrn_reflns_limit_l_min -25
_diffrn_reflns_number 12498
_diffrn_reflns_theta_full 26.50
_diffrn_reflns_theta_max 26.50
_diffrn_reflns_theta_min 2.07
_exptl_absorpt_coefficient_mu 0.074
_exptl_absorpt_correction_T_max 0.9486
_exptl_absorpt_correction_T_min 0.8850
_exptl_absorpt_correction_type multi-scan
_exptl_absorpt_process_details 'SADABS V2008/1 (Bruker AXS)'
_exptl_crystal_colour Colorless
_exptl_crystal_density_diffrn 1.243
_exptl_crystal_density_meas ?
_exptl_crystal_density_method 'not measured'
_exptl_crystal_description Columnar
_exptl_crystal_F_000 1224
_exptl_crystal_size_max 0.25
_exptl_crystal_size_mid 0.12
_exptl_crystal_size_min 0.12
_refine_diff_density_max 0.186
_refine_diff_density_min -0.189
_refine_diff_density_rms 0.038
_refine_ls_extinction_method none
_refine_ls_goodness_of_fit_ref 1.009
_refine_ls_hydrogen_treatment constr
_refine_ls_matrix_type full
_refine_ls_number_parameters 204
_refine_ls_number_reflns 3210
_refine_ls_number_restraints 0
_refine_ls_restrained_S_all 1.009
_refine_ls_R_factor_all 0.0656
_refine_ls_R_factor_gt 0.0402
_refine_ls_shift/su_max 0.000
_refine_ls_shift/su_mean 0.000
_refine_ls_structure_factor_coef Fsqd
_refine_ls_weighting_details 'calc w=1/[\s^2^(Fo^2^)+(0.0401P)^2^+1.4539P] where P=(Fo^2^+2Fc^2^)/3'
_refine_ls_weighting_scheme calc
_refine_ls_wR_factor_gt 0.0845
_refine_ls_wR_factor_ref 0.0947
_reflns_number_gt 2325
_reflns_number_total 3210
_reflns_threshold_expression >2sigma(I)
_cod_data_source_file c5ra23065a2.cif
_cod_data_source_block mo_130938lt_0m
_cod_depositor_comments
;
The following automatic conversions were performed:

'_exptl_crystal_density_meas' value 'not measured' was changed to '?'
- the value is perceived as not measured.

Automatic conversion script
Id: cif_fix_values 4268 2015-11-12 08:31:59Z antanas 
;
_cod_original_formula_sum 'C21 H16 N O0.50'
_cod_database_code 7223415

loop_
_symmetry_equiv_pos_as_xyz
'x, y, z'
'-x, y, -z+1/2'
'x+1/2, y+1/2, z'
'-x+1/2, y+1/2, -z+1/2'
'-x, -y, -z'
'x, -y, z-1/2'
'-x+1/2, -y+1/2, -z'
'x+1/2, -y+1/2, z-1/2'

loop_
_atom_site_label
_atom_site_type_symbol
_atom_site_fract_x
_atom_site_fract_y
_atom_site_fract_z
_atom_site_U_iso_or_equiv
_atom_site_adp_type
_atom_site_occupancy
_atom_site_symmetry_multiplicity
_atom_site_calc_flag
_atom_site_refinement_flags
O1 O 0.0000 0.18207(15) 0.2500 0.0346(4) Uani 1 2 d S
H1A H 0.0232 0.2428 0.2874 0.050 Uiso 1 1 d .
N1 N 0.07567(8) 0.32841(13) 0.36966(6) 0.0249(3) Uani 1 1 d .
C1 C 0.13108(10) 0.67260(16) 0.33316(7) 0.0289(4) Uani 1 1 d .
H1 H 0.1312 0.7276 0.2946 0.035 Uiso 1 1 calc R
C2 C 0.10246(9) 0.54303(16) 0.32474(7) 0.0268(3) Uani 1 1 d .
H2 H 0.0822 0.5085 0.2803 0.032 Uiso 1 1 calc R
C3 C 0.10257(9) 0.45937(15) 0.38137(7) 0.0229(3) Uani 1 1 d .
C4 C 0.07752(9) 0.25104(15) 0.42281(7) 0.0233(3) Uani 1 1 d .
H4 H 0.0592 0.1603 0.4145 0.028 Uiso 1 1 calc R
C5 C 0.10460(9) 0.29166(14) 0.49144(7) 0.0213(3) Uani 1 1 d .
C6 C 0.10070(9) 0.19030(14) 0.54518(7) 0.0217(3) Uani 1 1 d .
C7 C 0.05838(9) 0.21816(16) 0.59744(7) 0.0254(3) Uani 1 1 d .
H7 H 0.0331 0.3043 0.6001 0.030 Uiso 1 1 calc R
C8 C 0.05299(10) 0.12102(16) 0.64545(8) 0.0279(4) Uani 1 1 d .
H8 H 0.0235 0.1407 0.6806 0.033 Uiso 1 1 calc R
C9 C 0.09026(10) -0.00491(16) 0.64291(8) 0.0289(4) Uani 1 1 d .
H9 H 0.0867 -0.0710 0.6763 0.035 Uiso 1 1 calc R
C10 C 0.13227(8) 0.42335(14) 0.50438(7) 0.0199(3) Uani 1 1 d .
C11 C 0.13135(8) 0.51145(15) 0.44795(7) 0.0209(3) Uani 1 1 d .
C12 C 0.16061(9) 0.64716(15) 0.45476(7) 0.0231(3) Uani 1 1 d .
H12 H 0.1805 0.6842 0.4987 0.028 Uiso 1 1 calc R
C13 C 0.16046(10) 0.72523(16) 0.39890(7) 0.0273(3) Uani 1 1 d .
H13 H 0.1803 0.8157 0.4045 0.033 Uiso 1 1 calc R
C14 C 0.16685(9) 0.47065(14) 0.57525(7) 0.0198(3) Uani 1 1 d .
C15 C 0.12757(9) 0.57477(14) 0.60382(7) 0.0222(3) Uani 1 1 d .
H15 H 0.0783 0.6186 0.5776 0.027 Uiso 1 1 calc R
C16 C 0.15989(10) 0.61489(15) 0.67027(7) 0.0263(3) Uani 1 1 d .
H16 H 0.1321 0.6848 0.6896 0.032 Uiso 1 1 calc R
C17 C 0.23260(10) 0.55332(16) 0.70858(7) 0.0272(3) Uani 1 1 d .
H17 H 0.2550 0.5815 0.7539 0.033 Uiso 1 1 calc R
C18 C 0.27264(9) 0.45033(16) 0.68040(7) 0.0271(4) Uani 1 1 d .
H18 H 0.3229 0.4085 0.7064 0.033 Uiso 1 1 calc R
C19 C 0.23941(9) 0.40836(15) 0.61442(7) 0.0234(3) Uani 1 1 d .
H19 H 0.2664 0.3365 0.5958 0.028 Uiso 1 1 calc R
C20 C 0.13734(10) 0.06309(15) 0.54240(8) 0.0280(4) Uani 1 1 d .
H20 H 0.1657 0.0424 0.5068 0.034 Uiso 1 1 calc R
C21 C 0.13264(10) -0.03338(16) 0.59126(8) 0.0308(4) Uani 1 1 d .
H21 H 0.1585 -0.1192 0.5893 0.037 Uiso 1 1 calc R

loop_
_atom_site_aniso_label
_atom_site_aniso_U_11
_atom_site_aniso_U_22
_atom_site_aniso_U_33
_atom_site_aniso_U_23
_atom_site_aniso_U_13
_atom_site_aniso_U_12
O1 0.0516(10) 0.0288(9) 0.0216(8) 0.000 0.0042(7) 0.000
N1 0.0203(6) 0.0308(7) 0.0230(7) -0.0026(5) 0.0037(5) 0.0031(5)
C1 0.0261(8) 0.0377(9) 0.0239(8) 0.0104(7) 0.0076(6) 0.0017(7)
C2 0.0208(8) 0.0392(9) 0.0200(7) 0.0026(7) 0.0035(6) 0.0039(7)
C3 0.0153(7) 0.0300(8) 0.0234(8) 0.0003(6) 0.0045(6) 0.0036(6)
C4 0.0178(7) 0.0252(8) 0.0267(8) -0.0023(6) 0.0043(6) 0.0022(6)
C5 0.0148(7) 0.0255(8) 0.0245(8) 0.0000(6) 0.0059(6) 0.0040(6)
C6 0.0173(7) 0.0236(8) 0.0232(7) 0.0000(6) 0.0022(6) -0.0020(6)
C7 0.0228(8) 0.0259(8) 0.0272(8) 0.0007(6) 0.0049(6) 0.0011(6)
C8 0.0266(8) 0.0332(9) 0.0245(8) 0.0010(7) 0.0071(6) -0.0032(7)
C9 0.0277(8) 0.0288(9) 0.0275(8) 0.0050(7) 0.0001(6) -0.0059(7)
C10 0.0132(7) 0.0248(8) 0.0222(7) 0.0013(6) 0.0045(6) 0.0038(6)
C11 0.0146(7) 0.0272(8) 0.0210(7) 0.0015(6) 0.0041(5) 0.0028(6)
C12 0.0196(7) 0.0271(8) 0.0222(7) 0.0014(6) 0.0036(6) 0.0011(6)
C13 0.0234(8) 0.0296(8) 0.0287(8) 0.0062(7) 0.0049(6) -0.0006(7)
C14 0.0177(7) 0.0224(7) 0.0200(7) 0.0029(6) 0.0059(6) -0.0019(6)
C15 0.0199(7) 0.0220(7) 0.0253(8) 0.0048(6) 0.0064(6) 0.0025(6)
C16 0.0313(8) 0.0259(8) 0.0244(8) 0.0003(6) 0.0119(7) 0.0004(7)
C17 0.0311(9) 0.0322(8) 0.0182(7) 0.0004(6) 0.0048(6) -0.0053(7)
C18 0.0223(8) 0.0331(9) 0.0241(8) 0.0063(7) 0.0010(6) 0.0016(7)
C19 0.0210(7) 0.0253(8) 0.0245(8) 0.0035(6) 0.0064(6) 0.0032(6)
C20 0.0268(8) 0.0267(8) 0.0320(9) 0.0001(7) 0.0096(7) 0.0014(7)
C21 0.0306(9) 0.0223(8) 0.0386(9) 0.0033(7) 0.0055(7) 0.0022(7)

loop_
_atom_type_symbol
_atom_type_description
_atom_type_scat_dispersion_real
_atom_type_scat_dispersion_imag
_atom_type_scat_source
C C 0.0033 0.0016 'International Tables Vol C Tables 4.2.6.8 and 6.1.1.4'
H H 0.0000 0.0000 'International Tables Vol C Tables 4.2.6.8 and 6.1.1.4'
N N 0.0061 0.0033 'International Tables Vol C Tables 4.2.6.8 and 6.1.1.4'
O O 0.0106 0.0060 'International Tables Vol C Tables 4.2.6.8 and 6.1.1.4'

loop_
_geom_angle_atom_site_label_1
_geom_angle_atom_site_label_2
_geom_angle_atom_site_label_3
_geom_angle
C4 N1 C3 117.45(12)
C2 C1 C13 120.09(14)
C2 C1 H1 120.0
C13 C1 H1 120.0
C1 C2 C3 120.76(14)
C1 C2 H2 119.6
C3 C2 H2 119.6
N1 C3 C2 118.10(13)
N1 C3 C11 122.15(13)
C2 C3 C11 119.74(14)
N1 C4 C5 125.47(14)
N1 C4 H4 117.3
C5 C4 H4 117.3
C10 C5 C4 118.00(13)
C10 C5 C6 124.09(12)
C4 C5 C6 117.90(13)
C7 C6 C20 118.83(13)
C7 C6 C5 121.26(13)
C20 C6 C5 119.87(13)
C8 C7 C6 120.30(14)
C8 C7 H7 119.9
C6 C7 H7 119.9
C7 C8 C9 120.70(14)
C7 C8 H8 119.6
C9 C8 H8 119.6
C21 C9 C8 119.40(14)
C21 C9 H9 120.3
C8 C9 H9 120.3
C5 C10 C11 118.48(13)
C5 C10 C14 120.88(12)
C11 C10 C14 120.56(12)
C3 C11 C12 117.90(13)
C3 C11 C10 118.44(13)
C12 C11 C10 123.62(13)
C13 C12 C11 120.96(13)
C13 C12 H12 119.5
C11 C12 H12 119.5
C12 C13 C1 120.53(15)
C12 C13 H13 119.7
C1 C13 H13 119.7
C19 C14 C15 118.84(13)
C19 C14 C10 119.52(13)
C15 C14 C10 121.63(13)
C16 C15 C14 120.50(14)
C16 C15 H15 119.8
C14 C15 H15 119.8
C17 C16 C15 120.23(14)
C17 C16 H16 119.9
C15 C16 H16 119.9
C16 C17 C18 119.72(14)
C16 C17 H17 120.1
C18 C17 H17 120.1
C19 C18 C17 120.10(14)
C19 C18 H18 119.9
C17 C18 H18 119.9
C18 C19 C14 120.59(14)
C18 C19 H19 119.7
C14 C19 H19 119.7
C21 C20 C6 120.57(14)
C21 C20 H20 119.7
C6 C20 H20 119.7
C9 C21 C20 120.19(15)
C9 C21 H21 119.9
C20 C21 H21 119.9

loop_
_geom_bond_atom_site_label_1
_geom_bond_atom_site_label_2
_geom_bond_distance
O1 H1A 0.9741
N1 C4 1.3144(18)
N1 C3 1.3722(19)
C1 C2 1.362(2)
C1 C13 1.409(2)
C1 H1 0.9500
C2 C3 1.412(2)
C2 H2 0.9500
C3 C11 1.4204(19)
C4 C5 1.418(2)
C4 H4 0.9500
C5 C10 1.385(2)
C5 C6 1.4901(19)
C6 C7 1.3946(19)
C6 C20 1.396(2)
C7 C8 1.382(2)
C7 H7 0.9500
C8 C9 1.388(2)
C8 H8 0.9500
C9 C21 1.386(2)
C9 H9 0.9500
C10 C11 1.4333(19)
C10 C14 1.4931(19)
C11 C12 1.421(2)
C12 C13 1.367(2)
C12 H12 0.9500
C13 H13 0.9500
C14 C19 1.3934(19)
C14 C15 1.394(2)
C15 C16 1.387(2)
C15 H15 0.9500
C16 C17 1.385(2)
C16 H16 0.9500
C17 C18 1.388(2)
C17 H17 0.9500
C18 C19 1.387(2)
C18 H18 0.9500
C19 H19 0.9500
C20 C21 1.388(2)
C20 H20 0.9500
C21 H21 0.9500
